data_7118094
loop_
_publ_author_name
'Shohei Kato'
'Yuma Serizawa'
'Daisuke Sakamaki'
'Shu Seki'
'Yoshihiro Miyake'
'Hiroshi Shinokubo'

_publ_section_title
;
 Diversity-oriented synthesis of tetrathia[8]circulenes by sequential C-H
 borylation and annulation
;
_journal_name_full Chem.Commun.
_journal_page_first 16944
_journal_paper_doi 10.1039/C5cc06921A
_journal_volume 51
_journal_year 2015
_chemical_formula_sum 'C140 H170.52 Cl9.78 S4'
_chemical_formula_weight 2328.29
_chemical_name_common 1b
_chemical_name_systematic
;
 ?
;
_space_group_crystal_system monoclinic
_space_group_IT_number 15
_space_group_name_Hall '-C 2yc'
_space_group_name_H-M_alt 'C 1 2/c 1'
_symmetry_space_group_name_Hall '-C 2yc'
_symmetry_space_group_name_H-M 'C 1 2/c 1'
_atom_sites_solution_hydrogens geom
_audit_creation_method SHELXL-2014
_audit_update_record
;
2015-06-06 deposited with the CCDC.
2015-09-29 downloaded from the CCDC.
;
_cell_angle_alpha 90
_cell_angle_beta 98.476(3)
_cell_angle_gamma 90
_cell_formula_units_Z 4
_cell_length_a 42.616(7)
_cell_length_b 17.397(3)
_cell_length_c 18.769(3)
_cell_measurement_reflns_used 21670
_cell_measurement_temperature 103(2)
_cell_measurement_theta_max 31.52
_cell_measurement_theta_min 2.19
_cell_volume 13763(4)
_computing_cell_refinement CrystalClear
_computing_data_collection 'CrystalClear (Rigaku Inc., 2008)'
_computing_data_reduction CrystalClear
_computing_molecular_graphics 'CrystalStructure 4.0'
_computing_publication_material 'CrystalStructure 4.0 (Rigaku, 2010)'
_computing_structure_refinement 'SHELXL-2014 (Sheldrick, 2014)'
_computing_structure_solution SIR97
_diffrn_ambient_temperature 103(2)
_diffrn_detector_area_resol_mean 7.111
_diffrn_measured_fraction_theta_full 0.964
_diffrn_measured_fraction_theta_max 0.991
_diffrn_measurement_device_type 'Rigaku Saturn724'
_diffrn_measurement_method \w
_diffrn_radiation_type MoK\a
_diffrn_radiation_wavelength 0.71075
_diffrn_reflns_av_R_equivalents 0.0457
_diffrn_reflns_av_unetI/netI 0.0434
_diffrn_reflns_laue_measured_fraction_full 0.964
_diffrn_reflns_laue_measured_fraction_max 0.991
_diffrn_reflns_limit_h_max 50
_diffrn_reflns_limit_h_min -50
_diffrn_reflns_limit_k_max 19
_diffrn_reflns_limit_k_min -20
_diffrn_reflns_limit_l_max 20
_diffrn_reflns_limit_l_min -22
_diffrn_reflns_number 46511
_diffrn_reflns_point_group_measured_fraction_full 0.964
_diffrn_reflns_point_group_measured_fraction_max 0.991
_diffrn_reflns_theta_full 25.242
_diffrn_reflns_theta_max 25.000
_diffrn_reflns_theta_min 2.194
_exptl_absorpt_coefficient_mu 0.304
_exptl_absorpt_correction_T_max 0.988
_exptl_absorpt_correction_T_min 0.864
_exptl_absorpt_correction_type multi-scan
_exptl_absorpt_process_details 'REQAB (Rigaku, 1998)'
_exptl_crystal_colour yellow
_exptl_crystal_density_diffrn 1.124
_exptl_crystal_description prism
_exptl_crystal_F_000 4963
_exptl_crystal_size_max 0.120
_exptl_crystal_size_mid 0.100
_exptl_crystal_size_min 0.090
_refine_diff_density_max 0.969
_refine_diff_density_min -0.541
_refine_diff_density_rms 0.066
_refine_ls_extinction_coef .
_refine_ls_extinction_method none
_refine_ls_goodness_of_fit_ref 1.037
_refine_ls_hydrogen_treatment constr
_refine_ls_matrix_type full
_refine_ls_number_parameters 845
_refine_ls_number_reflns 12020
_refine_ls_number_restraints 7
_refine_ls_restrained_S_all 1.045
_refine_ls_R_factor_all 0.0697
_refine_ls_R_factor_gt 0.0590
_refine_ls_shift/su_max 0.001
_refine_ls_shift/su_mean 0.000
_refine_ls_structure_factor_coef Fsqd
_refine_ls_weighting_details 'w=1/[\s^2^(Fo^2^)+(0.1079P)^2^+20.5980P] where P=(Fo^2^+2Fc^2^)/3'
_refine_ls_weighting_scheme calc
_refine_ls_wR_factor_gt 0.1666
_refine_ls_wR_factor_ref 0.1793
_reflns_Friedel_coverage 0.000
_reflns_friedel_fraction_full .
_reflns_friedel_fraction_max .
_reflns_number_gt 10081
_reflns_number_total 12020
_reflns_threshold_expression 'I > 2\s(I)'
_cod_data_source_file c5cc06921a2.cif
_cod_data_source_block shelxl
_cod_database_code 7118094
_shelx_space_group_comment
;
The symmetry employed for this shelxl refinement is uniquely defined
by the following loop, which should always be used as a source of
symmetry information in preference to the above space-group names.
They are only intended as comments.
;
_shelx_estimated_absorpt_t_min 0.964
_shelx_estimated_absorpt_t_max 0.973
_shelxl_version_number 2014-3

loop_
_space_group_symop_operation_xyz
'x, y, z'
'-x, y, -z+1/2'
'x+1/2, y+1/2, z'
'-x+1/2, y+1/2, -z+1/2'
'-x, -y, -z'
'x, -y, z-1/2'
'-x+1/2, -y+1/2, -z'
'x+1/2, -y+1/2, z-1/2'

loop_
_atom_site_label
_atom_site_type_symbol
_atom_site_fract_x
_atom_site_fract_y
_atom_site_fract_z
_atom_site_U_iso_or_equiv
_atom_site_adp_type
_atom_site_occupancy
_atom_site_site_symmetry_order
_atom_site_calc_flag
_atom_site_refinement_flags_posn
_atom_site_refinement_flags_adp
_atom_site_refinement_flags_occupancy
_atom_site_disorder_assembly
_atom_site_disorder_group
C1 C 0.32080(5) 0.32232(12) -0.02287(11) 0.0156(4) Uani 1 1 d . . . . .
C2 C 0.35122(5) 0.29966(12) 0.01038(11) 0.0172(4) Uani 1 1 d . . . . .
C3 C 0.35267(5) 0.23917(12) 0.05724(11) 0.0173(4) Uani 1 1 d . . . . .
C4 C 0.32396(5) 0.20267(12) 0.06575(11) 0.0159(4) Uani 1 1 d . . . . .
C5 C 0.28591(5) 0.10845(12) 0.09641(11) 0.0168(4) Uani 1 1 d . . . . .
C6 C 0.27288(5) 0.04669(12) 0.12987(11) 0.0181(4) Uani 1 1 d . . . . .
C7 C 0.24066(5) 0.04669(12) 0.13018(11) 0.0183(4) Uani 1 1 d . . . . .
C8 C 0.22316(5) 0.10474(12) 0.09003(11) 0.0166(4) Uani 1 1 d . . . . .
C9 C 0.29104(5) 0.29069(12) -0.01122(11) 0.0145(4) Uani 1 1 d . . . . .
C10 C 0.29269(5) 0.22472(12) 0.03517(11) 0.0148(4) Uani 1 1 d . . . . .
C11 C 0.26946(5) 0.16942(12) 0.05738(11) 0.0147(4) Uani 1 1 d . . . . .
C12 C 0.23527(5) 0.16522(12) 0.05089(11) 0.0149(4) Uani 1 1 d . . . . .
C13 C 0.38100(5) 0.33800(12) -0.00531(12) 0.0195(5) Uani 1 1 d . . . . .
C14 C 0.40224(5) 0.36811(13) 0.05182(13) 0.0215(5) Uani 1 1 d . . . . .
H1 H 0.3964 0.3697 0.0987 0.026 Uiso 1 1 calc R U . . .
C15 C 0.43177(5) 0.39572(13) 0.04111(13) 0.0245(5) Uani 1 1 d . . . . .
C16 C 0.43953(6) 0.39387(14) -0.02904(14) 0.0269(5) Uani 1 1 d . . . . .
H2 H 0.4596 0.4132 -0.0371 0.032 Uiso 1 1 calc R U . . .
C17 C 0.41885(5) 0.36471(13) -0.08730(13) 0.0240(5) Uani 1 1 d . . . . .
C18 C 0.38929(5) 0.33702(13) -0.07384(12) 0.0216(5) Uani 1 1 d . . . . .
H3 H 0.3747 0.3172 -0.1126 0.026 Uiso 1 1 calc R U . . .
C19 C 0.45572(6) 0.42489(16) 0.10490(15) 0.0330(6) Uani 1 1 d . . . . .
C20 C 0.44354(15) 0.4198(5) 0.1768(3) 0.0564(17) Uani 0.680(9) 1 d . . P A 1
H13 H 0.4397 0.3658 0.1879 0.085 Uiso 0.680(9) 1 calc R U P A 1
H14 H 0.4237 0.4487 0.1744 0.085 Uiso 0.680(9) 1 calc R U P A 1
H15 H 0.4594 0.4415 0.2147 0.085 Uiso 0.680(9) 1 calc R U P A 1
C21 C 0.48672(13) 0.3821(5) 0.1091(4) 0.081(3) Uani 0.680(9) 1 d . . P A 1
H16 H 0.5019 0.4030 0.1486 0.121 Uiso 0.680(9) 1 calc R U P A 1
H17 H 0.4952 0.3880 0.0636 0.121 Uiso 0.680(9) 1 calc R U P A 1
H18 H 0.4832 0.3275 0.1179 0.121 Uiso 0.680(9) 1 calc R U P A 1
C22 C 0.46174(18) 0.5126(4) 0.0937(4) 0.071(2) Uani 0.680(9) 1 d . . P A 1
H19 H 0.4765 0.5323 0.1345 0.107 Uiso 0.680(9) 1 calc R U P A 1
H20 H 0.4416 0.5406 0.0903 0.107 Uiso 0.680(9) 1 calc R U P A 1
H21 H 0.4708 0.5199 0.0491 0.107 Uiso 0.680(9) 1 calc R U P A 1
C23 C 0.42765(6) 0.35844(16) -0.16391(14) 0.0318(6) Uani 1 1 d . . . . .
C24 C 0.43003(8) 0.27226(18) -0.18203(17) 0.0448(7) Uani 1 1 d . . . . .
H22 H 0.4354 0.2667 -0.2308 0.067 Uiso 1 1 calc R U . . .
H23 H 0.4096 0.2472 -0.1795 0.067 Uiso 1 1 calc R U . . .
H24 H 0.4466 0.2482 -0.1474 0.067 Uiso 1 1 calc R U . . .
C25 C 0.45946(8) 0.3960(2) -0.17035(17) 0.0490(8) Uani 1 1 d . . . . .
H25 H 0.4636 0.3921 -0.2202 0.074 Uiso 1 1 calc R U . . .
H26 H 0.4764 0.3697 -0.1384 0.074 Uiso 1 1 calc R U . . .
H27 H 0.4589 0.4502 -0.1566 0.074 Uiso 1 1 calc R U . . .
C26 C 0.40176(7) 0.39545(19) -0.21824(16) 0.0444(7) Uani 1 1 d . . . . .
H28 H 0.4001 0.4502 -0.2070 0.067 Uiso 1 1 calc R U . . .
H29 H 0.3814 0.3701 -0.2156 0.067 Uiso 1 1 calc R U . . .
H30 H 0.4072 0.3898 -0.2669 0.067 Uiso 1 1 calc R U . . .
C27 C 0.38303(5) 0.20622(12) 0.09566(12) 0.0186(4) Uani 1 1 d . . . . .
C28 C 0.38883(5) 0.20676(13) 0.17060(12) 0.0216(5) Uani 1 1 d . . . . .
H4 H 0.3741 0.2309 0.1968 0.026 Uiso 1 1 calc R U . . .
C29 C 0.41595(6) 0.17235(14) 0.20757(13) 0.0276(5) Uani 1 1 d . . . . .
C30 C 0.43704(6) 0.13734(15) 0.16701(14) 0.0307(6) Uani 1 1 d . . . . .
H5 H 0.4556 0.1137 0.1917 0.037 Uiso 1 1 calc R U . . .
C31 C 0.43192(5) 0.13573(14) 0.09219(14) 0.0271(5) Uani 1 1 d . . . . .
C32 C 0.40463(5) 0.17151(13) 0.05703(13) 0.0225(5) Uani 1 1 d . . . . .
H6 H 0.4007 0.1722 0.0059 0.027 Uiso 1 1 calc R U . . .
C33 C 0.42307(7) 0.17174(18) 0.29026(14) 0.0389(7) Uani 1 1 d . . . . .
C34 C 0.39564(8) 0.2049(2) 0.32501(15) 0.0541(9) Uani 1 1 d . . . . .
H31 H 0.3916 0.2581 0.3088 0.081 Uiso 1 1 calc R U . . .
H32 H 0.4013 0.2040 0.3775 0.081 Uiso 1 1 calc R U . . .
H33 H 0.3765 0.1740 0.3109 0.081 Uiso 1 1 calc R U . . .
C35 C 0.42938(9) 0.0898(2) 0.31704(18) 0.0527(8) Uani 1 1 d . . . . .
H34 H 0.4105 0.0582 0.3022 0.079 Uiso 1 1 calc R U . . .
H35 H 0.4343 0.0899 0.3697 0.079 Uiso 1 1 calc R U . . .
H36 H 0.4474 0.0686 0.2965 0.079 Uiso 1 1 calc R U . . .
C36 C 0.45300(8) 0.2213(2) 0.31403(16) 0.0516(8) Uani 1 1 d . . . . .
H37 H 0.4710 0.1995 0.2940 0.077 Uiso 1 1 calc R U . . .
H38 H 0.4578 0.2217 0.3667 0.077 Uiso 1 1 calc R U . . .
H39 H 0.4492 0.2740 0.2964 0.077 Uiso 1 1 calc R U . . .
C37 C 0.45517(7) 0.09629(18) 0.04818(16) 0.0409(7) Uani 1 1 d . . . . .
C38 C 0.48104(19) 0.0520(5) 0.0951(4) 0.060(2) Uani 0.693(8) 1 d . . P B 1
H40 H 0.4715 0.0103 0.1198 0.089 Uiso 0.693(8) 1 calc R U P B 1
H41 H 0.4926 0.0867 0.1309 0.089 Uiso 0.693(8) 1 calc R U P B 1
H42 H 0.4958 0.0302 0.0650 0.089 Uiso 0.693(8) 1 calc R U P B 1
C39 C 0.47317(13) 0.1643(3) 0.0137(3) 0.0645(18) Uani 0.693(8) 1 d . . P B 1
H43 H 0.4880 0.1425 -0.0162 0.097 Uiso 0.693(8) 1 calc R U P B 1
H44 H 0.4850 0.1953 0.0523 0.097 Uiso 0.693(8) 1 calc R U P B 1
H45 H 0.4576 0.1967 -0.0160 0.097 Uiso 0.693(8) 1 calc R U P B 1
C40 C 0.43814(12) 0.0474(5) -0.0080(4) 0.078(3) Uani 0.693(8) 1 d . . P B 1
H46 H 0.4534 0.0197 -0.0326 0.117 Uiso 0.693(8) 1 calc R U P B 1
H47 H 0.4246 0.0794 -0.0429 0.117 Uiso 0.693(8) 1 calc R U P B 1
H48 H 0.4250 0.0105 0.0138 0.117 Uiso 0.693(8) 1 calc R U P B 1
C41 C 0.29477(5) -0.01257(13) 0.16669(12) 0.0207(5) Uani 1 1 d . . . . .
C42 C 0.29949(5) -0.01888(13) 0.24128(13) 0.0238(5) Uani 1 1 d . . . . .
H7 H 0.2881 0.0135 0.2691 0.029 Uiso 1 1 calc R U . . .
C43 C 0.32092(6) -0.07257(15) 0.27560(13) 0.0287(5) Uani 1 1 d . . . . .
C44 C 0.33723(6) -0.11889(16) 0.23305(15) 0.0360(6) Uani 1 1 d . . . . .
H8 H 0.3518 -0.1557 0.2561 0.043 Uiso 1 1 calc R U . . .
C45 C 0.33318(7) -0.11382(15) 0.15854(15) 0.0350(6) Uani 1 1 d . . . . .
C46 C 0.31141(6) -0.05994(14) 0.12584(13) 0.0270(5) Uani 1 1 d . . . . .
H9 H 0.3079 -0.0556 0.0748 0.032 Uiso 1 1 calc R U . . .
C47 C 0.32613(7) -0.07782(18) 0.35786(15) 0.0395(7) Uani 1 1 d . . . . .
C48 C 0.29473(11) -0.0829(4) 0.3861(2) 0.110(2) Uani 1 1 d . . . . .
H49 H 0.2986 -0.0889 0.4386 0.165 Uiso 1 1 calc R U . . .
H50 H 0.2828 -0.1274 0.3644 0.165 Uiso 1 1 calc R U . . .
H51 H 0.2825 -0.0359 0.3735 0.165 Uiso 1 1 calc R U . . .
C49 C 0.34466(11) -0.1486(3) 0.3857(2) 0.0811(14) Uani 1 1 d . . . . .
H52 H 0.3652 -0.1488 0.3681 0.122 Uiso 1 1 calc R U . . .
H53 H 0.3327 -0.1947 0.3684 0.122 Uiso 1 1 calc R U . . .
H54 H 0.3481 -0.1481 0.4384 0.122 Uiso 1 1 calc R U . . .
C50 C 0.3457(2) -0.0097(3) 0.3868(2) 0.140(3) Uani 1 1 d . . . . .
H55 H 0.3534 -0.0175 0.4381 0.210 Uiso 1 1 calc R U . . .
H56 H 0.3326 0.0369 0.3806 0.210 Uiso 1 1 calc R U . . .
H57 H 0.3638 -0.0041 0.3606 0.210 Uiso 1 1 calc R U . . .
C51 C 0.35159(10) -0.1640(2) 0.11068(19) 0.0622(10) Uani 1 1 d . . . . .
C52 C 0.36928(13) -0.2281(3) 0.1508(2) 0.0908(17) Uani 1 1 d . . . . .
H114 H 0.3786 -0.2609 0.1170 0.136 Uiso 1 1 calc R U . . .
H115 H 0.3547 -0.2586 0.1752 0.136 Uiso 1 1 calc R U . . .
H116 H 0.3862 -0.2071 0.1866 0.136 Uiso 1 1 calc R U . . .
C53 C 0.3699(2) -0.1157(4) 0.0688(4) 0.163(4) Uani 1 1 d . . . . .
H117 H 0.3871 -0.0909 0.1011 0.244 Uiso 1 1 calc R U . . .
H118 H 0.3561 -0.0763 0.0435 0.244 Uiso 1 1 calc R U . . .
H119 H 0.3789 -0.1473 0.0336 0.244 Uiso 1 1 calc R U . . .
C54 C 0.32763(17) -0.2054(4) 0.0515(3) 0.152(4) Uani 1 1 d . . . . .
H120 H 0.3134 -0.1673 0.0254 0.228 Uiso 1 1 calc R U . . .
H121 H 0.3152 -0.2429 0.0744 0.228 Uiso 1 1 calc R U . . .
H122 H 0.3394 -0.2319 0.0176 0.228 Uiso 1 1 calc R U . . .
C55 C 0.22554(5) -0.01036(13) 0.17408(12) 0.0211(5) Uani 1 1 d . . . . .
C56 C 0.21187(5) 0.01666(14) 0.23251(12) 0.0238(5) Uani 1 1 d . . . . .
H10 H 0.2096 0.0704 0.2389 0.029 Uiso 1 1 calc R U . . .
C57 C 0.20154(6) -0.03436(15) 0.28163(13) 0.0279(5) Uani 1 1 d . . . . .
C58 C 0.20527(6) -0.11275(15) 0.26979(15) 0.0327(6) Uani 1 1 d . . . . .
H11 H 0.1988 -0.1481 0.3033 0.039 Uiso 1 1 calc R U . . .
C59 C 0.21803(6) -0.14161(14) 0.21099(14) 0.0290(5) Uani 1 1 d . . . . .
C60 C 0.22824(5) -0.08868(13) 0.16295(13) 0.0249(5) Uani 1 1 d . . . . .
H12 H 0.2371 -0.1066 0.1224 0.030 Uiso 1 1 calc R U . . .
C61 C 0.18809(6) -0.00581(16) 0.34855(14) 0.0333(6) Uani 1 1 d . . . . .
C62 C 0.18115(8) 0.08044(17) 0.34561(16) 0.0422(7) Uani 1 1 d . . . . .
H67 H 0.1665 0.0923 0.3016 0.063 Uiso 1 1 calc R U . . .
H68 H 0.2010 0.1089 0.3455 0.063 Uiso 1 1 calc R U . . .
H69 H 0.1715 0.0954 0.3878 0.063 Uiso 1 1 calc R U . . .
C63 C 0.15724(7) -0.0483(2) 0.35597(18) 0.0488(8) Uani 1 1 d . . . . .
H70 H 0.1491 -0.0302 0.3992 0.073 Uiso 1 1 calc R U . . .
H71 H 0.1614 -0.1036 0.3599 0.073 Uiso 1 1 calc R U . . .
H72 H 0.1415 -0.0381 0.3135 0.073 Uiso 1 1 calc R U . . .
C64 C 0.21277(8) -0.0216(2) 0.41541(16) 0.0497(8) Uani 1 1 d . . . . .
H73 H 0.2323 0.0066 0.4113 0.074 Uiso 1 1 calc R U . . .
H74 H 0.2173 -0.0768 0.4188 0.074 Uiso 1 1 calc R U . . .
H75 H 0.2044 -0.0047 0.4587 0.074 Uiso 1 1 calc R U . . .
C65 C 0.22219(7) -0.22836(15) 0.20076(17) 0.0394(7) Uani 1 1 d . . . . .
C66 C 0.19155(19) -0.2707(3) 0.2055(7) 0.092(3) Uani 0.676(9) 1 d . . P C 1
H76 H 0.1861 -0.2651 0.2542 0.139 Uiso 0.676(9) 1 calc R U P C 1
H77 H 0.1942 -0.3253 0.1951 0.139 Uiso 0.676(9) 1 calc R U P C 1
H78 H 0.1745 -0.2491 0.1704 0.139 Uiso 0.676(9) 1 calc R U P C 1
C67 C 0.24853(17) -0.2571(3) 0.2631(3) 0.0662(19) Uani 0.676(9) 1 d . . P C 1
H79 H 0.2420 -0.2457 0.3098 0.099 Uiso 0.676(9) 1 calc R U P C 1
H80 H 0.2686 -0.2309 0.2595 0.099 Uiso 0.676(9) 1 calc R U P C 1
H81 H 0.2514 -0.3127 0.2586 0.099 Uiso 0.676(9) 1 calc R U P C 1
C68 C 0.23431(16) -0.2495(3) 0.1303(3) 0.0553(17) Uani 0.676(9) 1 d . . P C 1
H82 H 0.2354 -0.3055 0.1261 0.083 Uiso 0.676(9) 1 calc R U P C 1
H83 H 0.2555 -0.2276 0.1304 0.083 Uiso 0.676(9) 1 calc R U P C 1
H84 H 0.2198 -0.2288 0.0894 0.083 Uiso 0.676(9) 1 calc R U P C 1
C69 C 0.38947(7) 0.43842(17) 0.43234(17) 0.0420(7) Uani 1 1 d . . . . .
H112 H 0.3912 0.4947 0.4430 0.050 Uiso 1 1 calc R U . . .
C70 C 0.0430(2) 0.2415(6) 0.4459(6) 0.036(2) Uani 0.257(2) 1 d . . P D 1
H113 H 0.0622 0.2218 0.4777 0.043 Uiso 0.257(2) 1 calc R U P D 1
C71 C 0.0000 0.3485(4) 0.2500 0.107(4) Uani 0.743(2) 2 d DS T P D 2
S1 S 0.31771(2) 0.39936(3) -0.08124(3) 0.01866(15) Uani 1 1 d . . . . .
S2 S 0.32662(2) 0.11658(3) 0.11125(3) 0.01883(15) Uani 1 1 d . . . . .
Cl1 Cl 0.37980(3) 0.39107(7) 0.50858(6) 0.0803(3) Uani 1 1 d . . . . .
Cl2 Cl 0.42622(2) 0.40626(5) 0.41161(5) 0.0546(2) Uani 1 1 d . . . . .
Cl3 Cl 0.35968(2) 0.42451(5) 0.35844(5) 0.0586(2) Uani 1 1 d . . . . .
Cl4 Cl 0.04360(9) 0.2038(2) 0.36217(19) 0.0631(11) Uani 0.257(2) 1 d . . P D 1
Cl5 Cl 0.04473(11) 0.3413(2) 0.4486(3) 0.0907(17) Uani 0.257(2) 1 d . . P D 1
Cl6 Cl 0.00962(7) 0.20938(17) 0.48270(15) 0.0443(8) Uani 0.257(2) 1 d . . P D 1
Cl7 Cl 0.02066(8) 0.3051(2) 0.33871(18) 0.0871(10) Uani 0.3716(10) 1 d D . P D 2
Cl8 Cl 0.03060(6) 0.40951(9) 0.22666(13) 0.1104(8) Uani 0.743(2) 1 d D . P D 2
C72 C 0.4491(3) 0.1114(8) -0.0306(6) 0.055(4) Uani 0.307(8) 1 d . . P B 3
H85 H 0.4514 0.1665 -0.0393 0.082 Uiso 0.307(8) 1 calc R U P B 3
H86 H 0.4275 0.0951 -0.0499 0.082 Uiso 0.307(8) 1 calc R U P B 3
H87 H 0.4644 0.0826 -0.0544 0.082 Uiso 0.307(8) 1 calc R U P B 3
C73 C 0.4865(3) 0.0930(11) 0.0817(9) 0.056(4) Uani 0.307(8) 1 d . . P B 3
H88 H 0.4996 0.0679 0.0495 0.085 Uiso 0.307(8) 1 calc R U P B 3
H89 H 0.4877 0.0634 0.1265 0.085 Uiso 0.307(8) 1 calc R U P B 3
H90 H 0.4944 0.1452 0.0926 0.085 Uiso 0.307(8) 1 calc R U P B 3
C74 C 0.4432(3) -0.0016(7) 0.0494(8) 0.059(4) Uani 0.307(8) 1 d . . P B 3
H91 H 0.4560 -0.0325 0.0208 0.089 Uiso 0.307(8) 1 calc R U P B 3
H92 H 0.4207 -0.0059 0.0290 0.089 Uiso 0.307(8) 1 calc R U P B 3
H93 H 0.4462 -0.0204 0.0992 0.089 Uiso 0.307(8) 1 calc R U P B 3
C75 C 0.4653(3) 0.3519(6) 0.1507(6) 0.060(4) Uani 0.320(9) 1 d . . P A 4
H94 H 0.4749 0.3143 0.1215 0.090 Uiso 0.320(9) 1 calc R U P A 4
H95 H 0.4464 0.3295 0.1666 0.090 Uiso 0.320(9) 1 calc R U P A 4
H96 H 0.4806 0.3659 0.1929 0.090 Uiso 0.320(9) 1 calc R U P A 4
C76 C 0.4824(3) 0.4668(10) 0.0827(6) 0.071(5) Uani 0.320(9) 1 d . U P A 4
H97 H 0.4947 0.4320 0.0565 0.107 Uiso 0.320(9) 1 calc R U P A 4
H98 H 0.4959 0.4868 0.1253 0.107 Uiso 0.320(9) 1 calc R U P A 4
H99 H 0.4743 0.5096 0.0512 0.107 Uiso 0.320(9) 1 calc R U P A 4
C77 C 0.4388(3) 0.4729(14) 0.1534(10) 0.089(7) Uani 0.320(9) 1 d . . P A 4
H100 H 0.4542 0.4939 0.1925 0.134 Uiso 0.320(9) 1 calc R U P A 4
H101 H 0.4233 0.4411 0.1737 0.134 Uiso 0.320(9) 1 calc R U P A 4
H102 H 0.4278 0.5152 0.1257 0.134 Uiso 0.320(9) 1 calc R U P A 4
C78 C 0.2038(4) -0.2466(5) 0.1232(6) 0.067(5) Uani 0.324(9) 1 d . . P C 5
H103 H 0.2119 -0.2136 0.0876 0.100 Uiso 0.324(9) 1 calc R U P C 5
H104 H 0.1811 -0.2370 0.1223 0.100 Uiso 0.324(9) 1 calc R U P C 5
H105 H 0.2071 -0.3007 0.1114 0.100 Uiso 0.324(9) 1 calc R U P C 5
C79 C 0.2556(3) -0.2455(7) 0.2023(12) 0.092(7) Uani 0.324(9) 1 d . . P C 5
H106 H 0.2643 -0.2132 0.1671 0.138 Uiso 0.324(9) 1 calc R U P C 5
H107 H 0.2582 -0.2997 0.1903 0.138 Uiso 0.324(9) 1 calc R U P C 5
H108 H 0.2671 -0.2351 0.2506 0.138 Uiso 0.324(9) 1 calc R U P C 5
C80 C 0.2053(4) -0.2762(7) 0.2513(6) 0.054(4) Uani 0.324(9) 1 d . . P C 5
H109 H 0.2054 -0.3303 0.2370 0.082 Uiso 0.324(9) 1 calc R U P C 5
H110 H 0.1833 -0.2584 0.2486 0.082 Uiso 0.324(9) 1 calc R U P C 5
H111 H 0.2162 -0.2705 0.3007 0.082 Uiso 0.324(9) 1 calc R U P C 5

loop_
_atom_site_aniso_label
_atom_site_aniso_U_11
_atom_site_aniso_U_22
_atom_site_aniso_U_33
_atom_site_aniso_U_23
_atom_site_aniso_U_13
_atom_site_aniso_U_12
C1 0.0161(10) 0.0151(10) 0.0155(10) 0.0011(8) 0.0021(8) -0.0009(8)
C2 0.0128(10) 0.0186(11) 0.0200(10) -0.0017(8) 0.0019(8) -0.0008(8)
C3 0.0133(10) 0.0190(11) 0.0192(10) -0.0032(8) 0.0012(8) 0.0013(8)
C4 0.0162(10) 0.0155(10) 0.0154(10) 0.0003(8) 0.0007(8) 0.0012(8)
C5 0.0157(10) 0.0184(11) 0.0161(10) 0.0000(8) 0.0013(8) 0.0010(8)
C6 0.0196(11) 0.0178(11) 0.0162(10) 0.0020(8) 0.0000(8) 0.0002(8)
C7 0.0203(11) 0.0170(11) 0.0178(10) 0.0023(8) 0.0034(8) 0.0005(8)
C8 0.0130(10) 0.0184(11) 0.0183(10) -0.0003(8) 0.0018(8) -0.0008(8)
C9 0.0129(10) 0.0169(10) 0.0137(9) -0.0007(8) 0.0016(8) -0.0003(8)
C10 0.0133(10) 0.0151(10) 0.0160(10) -0.0016(8) 0.0023(8) 0.0008(8)
C11 0.0139(10) 0.0149(10) 0.0153(10) 0.0007(8) 0.0018(8) 0.0010(8)
C12 0.0151(10) 0.0145(10) 0.0149(10) 0.0003(8) 0.0019(8) -0.0003(8)
C13 0.0134(10) 0.0158(11) 0.0288(12) 0.0017(9) 0.0017(9) 0.0011(8)
C14 0.0154(10) 0.0226(12) 0.0265(12) -0.0004(9) 0.0030(9) -0.0007(9)
C15 0.0169(11) 0.0228(12) 0.0329(13) 0.0005(10) 0.0006(10) -0.0026(9)
C16 0.0167(11) 0.0278(13) 0.0369(14) 0.0013(10) 0.0059(10) -0.0056(9)
C17 0.0198(11) 0.0224(12) 0.0305(12) 0.0029(10) 0.0059(9) -0.0006(9)
C18 0.0173(11) 0.0193(11) 0.0271(12) 0.0012(9) -0.0005(9) -0.0006(9)
C19 0.0193(12) 0.0400(15) 0.0380(14) -0.0050(12) -0.0013(11) -0.0096(11)
C20 0.042(3) 0.082(5) 0.042(3) -0.013(3) -0.005(2) -0.025(3)
C21 0.037(3) 0.124(7) 0.071(4) -0.043(4) -0.028(3) 0.025(3)
C22 0.075(5) 0.056(4) 0.072(4) -0.007(3) -0.026(3) -0.032(3)
C23 0.0249(12) 0.0400(15) 0.0321(13) -0.0017(11) 0.0091(10) -0.0061(11)
C24 0.0483(17) 0.0482(18) 0.0414(16) -0.0075(13) 0.0186(14) -0.0018(14)
C25 0.0403(17) 0.068(2) 0.0423(17) -0.0053(15) 0.0193(14) -0.0226(15)
C26 0.0440(17) 0.0584(19) 0.0319(15) 0.0061(13) 0.0097(13) -0.0024(14)
C27 0.0133(10) 0.0162(11) 0.0252(11) 0.0006(9) -0.0004(8) -0.0013(8)
C28 0.0167(10) 0.0243(12) 0.0232(11) -0.0015(9) 0.0004(9) 0.0010(9)
C29 0.0212(11) 0.0315(13) 0.0280(13) 0.0021(10) -0.0032(10) 0.0041(10)
C30 0.0203(12) 0.0365(14) 0.0322(13) 0.0022(11) -0.0058(10) 0.0100(10)
C31 0.0196(11) 0.0285(13) 0.0326(13) -0.0025(10) 0.0019(10) 0.0057(10)
C32 0.0184(11) 0.0228(12) 0.0253(12) -0.0005(9) -0.0001(9) 0.0018(9)
C33 0.0322(14) 0.0543(18) 0.0276(13) 0.0015(12) -0.0040(11) 0.0125(13)
C34 0.0491(18) 0.087(3) 0.0246(14) 0.0008(15) -0.0001(13) 0.0217(17)
C35 0.054(2) 0.063(2) 0.0391(17) 0.0175(15) 0.0002(14) 0.0120(16)
C36 0.0435(17) 0.072(2) 0.0341(15) -0.0093(15) -0.0112(13) 0.0029(16)
C37 0.0297(14) 0.0559(18) 0.0355(15) -0.0084(13) -0.0005(12) 0.0219(13)
C38 0.047(4) 0.072(5) 0.059(4) -0.008(4) 0.006(3) 0.039(4)
C39 0.048(3) 0.082(4) 0.071(4) 0.008(3) 0.037(3) 0.019(3)
C40 0.036(3) 0.111(6) 0.084(5) -0.064(5) -0.004(3) 0.024(3)
C41 0.0159(10) 0.0196(11) 0.0258(11) 0.0059(9) 0.0008(9) -0.0006(8)
C42 0.0208(11) 0.0248(12) 0.0248(12) 0.0065(10) 0.0005(9) 0.0000(9)
C43 0.0225(12) 0.0340(14) 0.0286(13) 0.0138(11) 0.0008(10) 0.0010(10)
C44 0.0298(14) 0.0357(15) 0.0419(15) 0.0182(12) 0.0031(11) 0.0126(11)
C45 0.0348(14) 0.0331(14) 0.0377(15) 0.0116(11) 0.0075(12) 0.0146(11)
C46 0.0273(12) 0.0264(13) 0.0275(12) 0.0077(10) 0.0050(10) 0.0050(10)
C47 0.0404(15) 0.0486(17) 0.0271(13) 0.0151(12) -0.0034(11) 0.0043(13)
C48 0.070(3) 0.224(6) 0.041(2) 0.061(3) 0.027(2) 0.073(3)
C49 0.083(3) 0.115(4) 0.048(2) 0.046(2) 0.018(2) 0.049(3)
C50 0.265(9) 0.108(4) 0.033(2) 0.008(2) -0.027(3) -0.084(5)
C51 0.077(2) 0.060(2) 0.055(2) 0.0148(17) 0.0256(18) 0.0462(19)
C52 0.144(4) 0.070(3) 0.059(2) 0.004(2) 0.014(3) 0.071(3)
C53 0.238(8) 0.142(5) 0.146(5) 0.085(5) 0.155(6) 0.138(6)
C54 0.175(7) 0.165(6) 0.095(4) -0.075(4) -0.048(4) 0.118(6)
C55 0.0151(10) 0.0223(12) 0.0250(11) 0.0072(9) 0.0000(9) -0.0007(9)
C56 0.0198(11) 0.0247(12) 0.0265(12) 0.0072(10) 0.0022(9) -0.0003(9)
C57 0.0205(11) 0.0323(13) 0.0313(13) 0.0108(11) 0.0051(10) 0.0004(10)
C58 0.0264(13) 0.0322(14) 0.0403(15) 0.0172(11) 0.0079(11) -0.0015(10)
C59 0.0232(12) 0.0244(13) 0.0388(14) 0.0105(11) 0.0021(10) -0.0016(10)
C60 0.0198(11) 0.0251(12) 0.0293(12) 0.0067(10) 0.0023(9) -0.0007(9)
C61 0.0302(13) 0.0409(15) 0.0311(13) 0.0121(11) 0.0120(11) 0.0032(11)
C62 0.0487(17) 0.0462(17) 0.0359(15) 0.0072(13) 0.0204(13) 0.0066(14)
C63 0.0393(16) 0.060(2) 0.0518(18) 0.0101(15) 0.0232(14) -0.0056(14)
C64 0.0477(18) 0.073(2) 0.0295(15) 0.0122(14) 0.0085(13) 0.0076(16)
C65 0.0404(15) 0.0227(13) 0.0570(18) 0.0124(12) 0.0135(13) -0.0008(11)
C66 0.070(5) 0.025(3) 0.195(11) 0.009(5) 0.063(6) -0.011(3)
C67 0.085(4) 0.046(3) 0.067(4) 0.023(3) 0.008(3) 0.032(3)
C68 0.077(4) 0.023(2) 0.065(3) 0.002(2) 0.009(3) -0.002(2)
C69 0.0356(15) 0.0360(15) 0.0557(18) -0.0032(13) 0.0106(13) -0.0010(12)
C70 0.022(5) 0.040(6) 0.047(6) 0.002(5) 0.007(4) 0.005(4)
C71 0.153(10) 0.039(4) 0.151(9) 0.000 0.097(8) 0.000
S1 0.0130(3) 0.0197(3) 0.0233(3) 0.0063(2) 0.0027(2) -0.00060(19)
S2 0.0133(3) 0.0194(3) 0.0230(3) 0.0059(2) 0.0002(2) 0.0018(2)
Cl1 0.0832(7) 0.0889(8) 0.0748(7) 0.0166(6) 0.0318(6) -0.0142(6)
Cl2 0.0339(4) 0.0553(5) 0.0746(6) -0.0095(4) 0.0085(4) 0.0067(3)
Cl3 0.0381(4) 0.0576(5) 0.0765(6) -0.0146(4) -0.0044(4) 0.0081(4)
Cl4 0.063(2) 0.082(3) 0.0504(19) -0.0060(17) 0.0288(16) -0.0046(18)
Cl5 0.081(3) 0.045(2) 0.161(5) -0.010(2) 0.068(3) -0.0164(18)
Cl6 0.0472(16) 0.0488(17) 0.0398(15) -0.0022(12) 0.0156(12) -0.0100(12)
Cl7 0.087(2) 0.091(2) 0.094(2) 0.0172(17) 0.0486(18) 0.0063(16)
Cl8 0.1430(18) 0.0562(9) 0.1480(18) 0.0023(10) 0.0750(15) -0.0001(9)
C72 0.051(7) 0.082(10) 0.040(6) 0.010(6) 0.031(5) 0.037(7)
C73 0.026(6) 0.086(12) 0.059(9) -0.024(9) 0.008(5) 0.015(8)
C74 0.069(8) 0.049(7) 0.067(8) -0.012(6) 0.033(7) 0.009(6)
C75 0.065(8) 0.056(7) 0.043(6) 0.011(5) -0.041(6) -0.030(6)
C76 0.054(7) 0.103(11) 0.051(6) 0.001(6) -0.013(5) -0.061(8)
C77 0.046(7) 0.135(17) 0.080(12) -0.085(12) -0.013(7) 0.002(9)
C78 0.143(15) 0.013(4) 0.042(6) 0.002(4) 0.009(7) -0.006(6)
C79 0.061(8) 0.031(6) 0.19(2) 0.012(8) 0.042(10) 0.015(5)
C80 0.098(11) 0.023(5) 0.046(6) 0.009(5) 0.025(6) -0.014(6)

loop_
_atom_type_symbol
_atom_type_description
_atom_type_scat_dispersion_real
_atom_type_scat_dispersion_imag
_atom_type_scat_source
C C 0.0033 0.0016 'International Tables Vol C Tables 4.2.6.8 and 6.1.1.4'
H H 0.0000 0.0000 'International Tables Vol C Tables 4.2.6.8 and 6.1.1.4'
S S 0.1246 0.1234 'International Tables Vol C Tables 4.2.6.8 and 6.1.1.4'
Cl Cl 0.1484 0.1585 'International Tables Vol C Tables 4.2.6.8 and 6.1.1.4'

loop_
_geom_angle_atom_site_label_1
_geom_angle_atom_site_label_2
_geom_angle_atom_site_label_3
_geom_angle
_geom_angle_site_symmetry_1
_geom_angle_site_symmetry_3
C2 C1 C9 127.15(19) . .
C2 C1 S1 118.55(16) . .
C9 C1 S1 114.22(15) . .
C3 C2 C1 116.84(19) . .
C3 C2 C13 120.60(19) . .
C1 C2 C13 122.54(19) . .
C2 C3 C4 117.54(19) . .
C2 C3 C27 123.91(19) . .
C4 C3 C27 118.39(19) . .
C3 C4 C10 127.59(19) . .
C3 C4 S2 117.02(16) . .
C10 C4 S2 115.10(16) . .
C6 C5 C11 127.5(2) . .
C6 C5 S2 116.57(16) . .
C11 C5 S2 115.64(16) . .
C7 C6 C5 117.69(19) . .
C7 C6 C41 123.76(19) . .
C5 C6 C41 118.45(19) . .
C6 C7 C8 116.68(19) . .
C6 C7 C55 120.95(19) . .
C8 C7 C55 122.31(19) . .
C7 C8 C12 127.12(19) . .
C7 C8 S1 117.98(16) . 7
C12 C8 S1 114.76(16) . 7
C1 C9 C10 115.80(18) . .
C1 C9 C12 110.51(17) . 7
C10 C9 C12 133.69(18) . 7
C4 C10 C9 114.77(18) . .
C4 C10 C11 109.62(18) . .
C9 C10 C11 135.52(18) . .
C5 C11 C12 114.96(18) . .
C5 C11 C10 109.36(18) . .
C12 C11 C10 135.63(18) . .
C8 C12 C11 115.56(18) . .
C8 C12 C9 109.88(17) . 7
C11 C12 C9 134.54(18) . 7
C18 C13 C14 119.5(2) . .
C18 C13 C2 121.09(19) . .
C14 C13 C2 119.1(2) . .
C15 C14 C13 121.1(2) . .
C15 C14 H1 119.5 . .
C13 C14 H1 119.5 . .
C14 C15 C16 118.1(2) . .
C14 C15 C19 120.8(2) . .
C16 C15 C19 121.1(2) . .
C17 C16 C15 122.3(2) . .
C17 C16 H2 118.8 . .
C15 C16 H2 118.8 . .
C16 C17 C18 117.6(2) . .
C16 C17 C23 123.0(2) . .
C18 C17 C23 119.4(2) . .
C13 C18 C17 121.4(2) . .
C13 C18 H3 119.3 . .
C17 C18 H3 119.3 . .
C76 C19 C77 111.1(11) . .
C21 C19 C20 109.6(4) . .
C76 C19 C15 113.3(5) . .
C77 C19 C15 109.5(5) . .
C21 C19 C15 110.7(3) . .
C20 C19 C15 113.4(3) . .
C76 C19 C75 114.5(8) . .
C77 C19 C75 103.3(12) . .
C15 C19 C75 104.5(4) . .
C21 C19 C22 109.1(5) . .
C20 C19 C22 105.1(4) . .
C15 C19 C22 108.6(3) . .
C19 C20 H13 109.5 . .
C19 C20 H14 109.5 . .
H13 C20 H14 109.5 . .
C19 C20 H15 109.5 . .
H13 C20 H15 109.5 . .
H14 C20 H15 109.5 . .
C19 C21 H16 109.5 . .
C19 C21 H17 109.5 . .
H16 C21 H17 109.5 . .
C19 C21 H18 109.5 . .
H16 C21 H18 109.5 . .
H17 C21 H18 109.5 . .
C19 C22 H19 109.5 . .
C19 C22 H20 109.5 . .
H19 C22 H20 109.5 . .
C19 C22 H21 109.5 . .
H19 C22 H21 109.5 . .
H20 C22 H21 109.5 . .
C25 C23 C26 109.2(2) . .
C25 C23 C17 112.6(2) . .
C26 C23 C17 110.0(2) . .
C25 C23 C24 108.1(2) . .
C26 C23 C24 109.0(2) . .
C17 C23 C24 107.9(2) . .
C23 C24 H22 109.5 . .
C23 C24 H23 109.5 . .
H22 C24 H23 109.5 . .
C23 C24 H24 109.5 . .
H22 C24 H24 109.5 . .
H23 C24 H24 109.5 . .
C23 C25 H25 109.5 . .
C23 C25 H26 109.5 . .
H25 C25 H26 109.5 . .
C23 C25 H27 109.5 . .
H25 C25 H27 109.5 . .
H26 C25 H27 109.5 . .
C23 C26 H28 109.5 . .
C23 C26 H29 109.5 . .
H28 C26 H29 109.5 . .
C23 C26 H30 109.5 . .
H28 C26 H30 109.5 . .
H29 C26 H30 109.5 . .
C32 C27 C28 119.8(2) . .
C32 C27 C3 120.4(2) . .
C28 C27 C3 119.72(19) . .
C27 C28 C29 120.8(2) . .
C27 C28 H4 119.6 . .
C29 C28 H4 119.6 . .
C28 C29 C30 117.9(2) . .
C28 C29 C33 122.1(2) . .
C30 C29 C33 119.9(2) . .
C31 C30 C29 122.7(2) . .
C31 C30 H5 118.6 . .
C29 C30 H5 118.6 . .
C30 C31 C32 117.7(2) . .
C30 C31 C37 122.2(2) . .
C32 C31 C37 120.1(2) . .
C27 C32 C31 121.1(2) . .
C27 C32 H6 119.5 . .
C31 C32 H6 119.5 . .
C35 C33 C34 108.7(3) . .
C35 C33 C29 109.8(2) . .
C34 C33 C29 112.2(2) . .
C35 C33 C36 109.1(2) . .
C34 C33 C36 108.3(3) . .
C29 C33 C36 108.6(2) . .
C33 C34 H31 109.5 . .
C33 C34 H32 109.5 . .
H31 C34 H32 109.5 . .
C33 C34 H33 109.5 . .
H31 C34 H33 109.5 . .
H32 C34 H33 109.5 . .
C33 C35 H34 109.5 . .
C33 C35 H35 109.5 . .
H34 C35 H35 109.5 . .
C33 C35 H36 109.5 . .
H34 C35 H36 109.5 . .
H35 C35 H36 109.5 . .
C33 C36 H37 109.5 . .
C33 C36 H38 109.5 . .
H37 C36 H38 109.5 . .
C33 C36 H39 109.5 . .
H37 C36 H39 109.5 . .
H38 C36 H39 109.5 . .
C73 C37 C72 118.1(9) . .
C40 C37 C38 111.4(5) . .
C73 C37 C31 115.3(7) . .
C40 C37 C31 110.8(3) . .
C72 C37 C31 115.0(4) . .
C38 C37 C31 112.6(3) . .
C40 C37 C39 110.8(5) . .
C38 C37 C39 105.1(4) . .
C31 C37 C39 105.8(3) . .
C73 C37 C74 102.3(9) . .
C72 C37 C74 100.1(8) . .
C31 C37 C74 102.1(4) . .
C37 C38 H40 109.5 . .
C37 C38 H41 109.5 . .
H40 C38 H41 109.5 . .
C37 C38 H42 109.5 . .
H40 C38 H42 109.5 . .
H41 C38 H42 109.5 . .
C37 C39 H43 109.5 . .
C37 C39 H44 109.5 . .
H43 C39 H44 109.5 . .
C37 C39 H45 109.5 . .
H43 C39 H45 109.5 . .
H44 C39 H45 109.5 . .
C37 C40 H46 109.5 . .
C37 C40 H47 109.5 . .
H46 C40 H47 109.5 . .
C37 C40 H48 109.5 . .
H46 C40 H48 109.5 . .
H47 C40 H48 109.5 . .
C42 C41 C46 120.0(2) . .
C42 C41 C6 120.6(2) . .
C46 C41 C6 119.3(2) . .
C41 C42 C43 120.4(2) . .
C41 C42 H7 119.8 . .
C43 C42 H7 119.8 . .
C44 C43 C42 118.1(2) . .
C44 C43 C47 122.3(2) . .
C42 C43 C47 119.6(2) . .
C45 C44 C43 123.0(2) . .
C45 C44 H8 118.5 . .
C43 C44 H8 118.5 . .
C44 C45 C46 117.5(2) . .
C44 C45 C51 123.5(2) . .
C46 C45 C51 119.0(2) . .
C41 C46 C45 121.1(2) . .
C41 C46 H9 119.5 . .
C45 C46 H9 119.5 . .
C50 C47 C48 113.1(5) . .
C50 C47 C49 106.5(4) . .
C48 C47 C49 106.0(3) . .
C50 C47 C43 107.9(3) . .
C48 C47 C43 110.6(3) . .
C49 C47 C43 112.8(3) . .
C47 C48 H49 109.5 . .
C47 C48 H50 109.5 . .
H49 C48 H50 109.5 . .
C47 C48 H51 109.5 . .
H49 C48 H51 109.5 . .
H50 C48 H51 109.5 . .
C47 C49 H52 109.5 . .
C47 C49 H53 109.5 . .
H52 C49 H53 109.5 . .
C47 C49 H54 109.5 . .
H52 C49 H54 109.5 . .
H53 C49 H54 109.5 . .
C47 C50 H55 109.5 . .
C47 C50 H56 109.5 . .
H55 C50 H56 109.5 . .
C47 C50 H57 109.5 . .
H55 C50 H57 109.5 . .
H56 C50 H57 109.5 . .
C53 C51 C52 115.7(4) . .
C53 C51 C45 110.3(3) . .
C52 C51 C45 113.1(3) . .
C53 C51 C54 103.2(5) . .
C52 C51 C54 104.1(4) . .
C45 C51 C54 109.7(3) . .
C51 C52 H114 109.5 . .
C51 C52 H115 109.5 . .
H114 C52 H115 109.5 . .
C51 C52 H116 109.5 . .
H114 C52 H116 109.5 . .
H115 C52 H116 109.5 . .
C51 C53 H117 109.5 . .
C51 C53 H118 109.5 . .
H117 C53 H118 109.5 . .
C51 C53 H119 109.5 . .
H117 C53 H119 109.5 . .
H118 C53 H119 109.5 . .
C51 C54 H120 109.5 . .
C51 C54 H121 109.5 . .
H120 C54 H121 109.5 . .
C51 C54 H122 109.5 . .
H120 C54 H122 109.5 . .
H121 C54 H122 109.5 . .
C60 C55 C56 120.2(2) . .
C60 C55 C7 121.2(2) . .
C56 C55 C7 118.2(2) . .
C57 C56 C55 120.8(2) . .
C57 C56 H10 119.6 . .
C55 C56 H10 119.6 . .
C58 C57 C56 117.5(2) . .
C58 C57 C61 120.7(2) . .
C56 C57 C61 121.7(2) . .
C59 C58 C57 123.0(2) . .
C59 C58 H11 118.5 . .
C57 C58 H11 118.5 . .
C58 C59 C60 117.8(2) . .
C58 C59 C65 121.3(2) . .
C60 C59 C65 120.9(2) . .
C55 C60 C59 120.6(2) . .
C55 C60 H12 119.7 . .
C59 C60 H12 119.7 . .
C62 C61 C63 108.2(2) . .
C62 C61 C57 112.4(2) . .
C63 C61 C57 110.3(2) . .
C62 C61 C64 108.1(3) . .
C63 C61 C64 109.4(2) . .
C57 C61 C64 108.4(2) . .
C61 C62 H67 109.5 . .
C61 C62 H68 109.5 . .
H67 C62 H68 109.5 . .
C61 C62 H69 109.5 . .
H67 C62 H69 109.5 . .
H68 C62 H69 109.5 . .
C61 C63 H70 109.5 . .
C61 C63 H71 109.5 . .
H70 C63 H71 109.5 . .
C61 C63 H72 109.5 . .
H70 C63 H72 109.5 . .
H71 C63 H72 109.5 . .
C61 C64 H73 109.5 . .
C61 C64 H74 109.5 . .
H73 C64 H74 109.5 . .
C61 C64 H75 109.5 . .
H73 C64 H75 109.5 . .
H74 C64 H75 109.5 . .
C79 C65 C80 115.4(9) . .
C66 C65 C68 109.8(5) . .
C79 C65 C59 109.3(5) . .
C66 C65 C59 110.8(3) . .
C80 C65 C59 112.7(5) . .
C68 C65 C59 113.8(3) . .
C66 C65 C67 109.1(5) . .
C68 C65 C67 105.6(4) . .
C59 C65 C67 107.6(3) . .
C79 C65 C78 109.2(10) . .
C80 C65 C78 104.4(7) . .
C59 C65 C78 105.2(4) . .
C65 C66 H76 109.5 . .
C65 C66 H77 109.5 . .
H76 C66 H77 109.5 . .
C65 C66 H78 109.5 . .
H76 C66 H78 109.5 . .
H77 C66 H78 109.5 . .
C65 C67 H79 109.5 . .
C65 C67 H80 109.5 . .
H79 C67 H80 109.5 . .
C65 C67 H81 109.5 . .
H79 C67 H81 109.5 . .
H80 C67 H81 109.5 . .
C65 C68 H82 109.5 . .
C65 C68 H83 109.5 . .
H82 C68 H83 109.5 . .
C65 C68 H84 109.5 . .
H82 C68 H84 109.5 . .
H83 C68 H84 109.5 . .
Cl1 C69 Cl3 110.55(16) . .
Cl1 C69 Cl2 110.81(17) . .
Cl3 C69 Cl2 110.21(17) . .
Cl1 C69 H112 108.4 . .
Cl3 C69 H112 108.4 . .
Cl2 C69 H112 108.4 . .
Cl4 C70 Cl5 113.8(7) . .
Cl4 C70 Cl6 111.2(6) . .
Cl5 C70 Cl6 109.8(6) . .
Cl4 C70 H113 107.2 . .
Cl5 C70 H113 107.2 . .
Cl6 C70 H113 107.2 . .
Cl8 C71 Cl8 107.0(4) . 2
Cl8 C71 Cl7 100.86(14) . .
Cl8 C71 Cl7 106.20(13) 2 .
Cl8 C71 Cl7 106.20(13) . 2
Cl8 C71 Cl7 100.86(14) 2 2
Cl7 C71 Cl7 133.7(4) . 2
C1 S1 C8 90.58(10) . 7
C4 S2 C5 90.00(10) . .
C37 C72 H85 109.5 . .
C37 C72 H86 109.5 . .
H85 C72 H86 109.5 . .
C37 C72 H87 109.5 . .
H85 C72 H87 109.5 . .
H86 C72 H87 109.5 . .
C37 C73 H88 109.5 . .
C37 C73 H89 109.5 . .
H88 C73 H89 109.5 . .
C37 C73 H90 109.5 . .
H88 C73 H90 109.5 . .
H89 C73 H90 109.5 . .
C37 C74 H91 109.5 . .
C37 C74 H92 109.5 . .
H91 C74 H92 109.5 . .
C37 C74 H93 109.5 . .
H91 C74 H93 109.5 . .
H92 C74 H93 109.5 . .
C19 C75 H94 109.5 . .
C19 C75 H95 109.5 . .
H94 C75 H95 109.5 . .
C19 C75 H96 109.5 . .
H94 C75 H96 109.5 . .
H95 C75 H96 109.5 . .
C19 C76 H97 109.5 . .
C19 C76 H98 109.5 . .
H97 C76 H98 109.5 . .
C19 C76 H99 109.5 . .
H97 C76 H99 109.5 . .
H98 C76 H99 109.5 . .
C19 C77 H100 109.5 . .
C19 C77 H101 109.5 . .
H100 C77 H101 109.5 . .
C19 C77 H102 109.5 . .
H100 C77 H102 109.5 . .
H101 C77 H102 109.5 . .
C65 C78 H103 109.5 . .
C65 C78 H104 109.5 . .
H103 C78 H104 109.5 . .
C65 C78 H105 109.5 . .
H103 C78 H105 109.5 . .
H104 C78 H105 109.5 . .
C65 C79 H106 109.5 . .
C65 C79 H107 109.5 . .
H106 C79 H107 109.5 . .
C65 C79 H108 109.5 . .
H106 C79 H108 109.5 . .
H107 C79 H108 109.5 . .
C65 C80 H109 109.5 . .
C65 C80 H110 109.5 . .
H109 C80 H110 109.5 . .
C65 C80 H111 109.5 . .
H109 C80 H111 109.5 . .
H110 C80 H111 109.5 . .

loop_
_geom_bond_atom_site_label_1
_geom_bond_atom_site_label_2
_geom_bond_distance
_geom_bond_site_symmetry_2
C1 C2 1.409(3) .
C1 C9 1.429(3) .
C1 S1 1.724(2) .
C2 C3 1.367(3) .
C2 C13 1.501(3) .
C3 C4 1.408(3) .
C3 C27 1.499(3) .
C4 C10 1.424(3) .
C4 S2 1.720(2) .
C5 C6 1.400(3) .
C5 C11 1.415(3) .
C5 S2 1.722(2) .
C6 C7 1.374(3) .
C6 C41 1.490(3) .
C7 C8 1.406(3) .
C7 C55 1.495(3) .
C8 C12 1.423(3) .
C8 S1 1.727(2) 7
C9 C10 1.436(3) .
C9 C12 1.468(3) 7
C10 C11 1.484(3) .
C11 C12 1.446(3) .
C12 C9 1.468(3) 7
C13 C18 1.383(3) .
C13 C14 1.399(3) .
C14 C15 1.389(3) .
C14 H1 0.9500 .
C15 C16 1.404(4) .
C15 C19 1.540(3) .
C16 C17 1.395(3) .
C16 H2 0.9500 .
C17 C18 1.406(3) .
C17 C23 1.542(3) .
C18 H3 0.9500 .
C19 C76 1.461(10) .
C19 C77 1.496(13) .
C19 C21 1.508(6) .
C19 C20 1.519(6) .
C19 C75 1.554(10) .
C19 C22 1.567(6) .
C20 H13 0.9800 .
C20 H14 0.9800 .
C20 H15 0.9800 .
C21 H16 0.9800 .
C21 H17 0.9800 .
C21 H18 0.9800 .
C22 H19 0.9800 .
C22 H20 0.9800 .
C22 H21 0.9800 .
C23 C25 1.526(4) .
C23 C26 1.530(4) .
C23 C24 1.544(4) .
C24 H22 0.9800 .
C24 H23 0.9800 .
C24 H24 0.9800 .
C25 H25 0.9800 .
C25 H26 0.9800 .
C25 H27 0.9800 .
C26 H28 0.9800 .
C26 H29 0.9800 .
C26 H30 0.9800 .
C27 C32 1.391(3) .
C27 C28 1.392(3) .
C28 C29 1.392(3) .
C28 H4 0.9500 .
C29 C30 1.400(4) .
C29 C33 1.537(4) .
C30 C31 1.389(4) .
C30 H5 0.9500 .
C31 C32 1.396(3) .
C31 C37 1.541(3) .
C32 H6 0.9500 .
C33 C35 1.522(4) .
C33 C34 1.533(4) .
C33 C36 1.550(4) .
C34 H31 0.9800 .
C34 H32 0.9800 .
C34 H33 0.9800 .
C35 H34 0.9800 .
C35 H35 0.9800 .
C35 H36 0.9800 .
C36 H37 0.9800 .
C36 H38 0.9800 .
C36 H39 0.9800 .
C37 C73 1.392(15) .
C37 C40 1.461(6) .
C37 C72 1.486(11) .
C37 C38 1.517(7) .
C37 C39 1.597(6) .
C37 C74 1.780(12) .
C38 H40 0.9800 .
C38 H41 0.9800 .
C38 H42 0.9800 .
C39 H43 0.9800 .
C39 H44 0.9800 .
C39 H45 0.9800 .
C40 H46 0.9800 .
C40 H47 0.9800 .
C40 H48 0.9800 .
C41 C42 1.389(3) .
C41 C46 1.389(3) .
C42 C43 1.396(3) .
C42 H7 0.9500 .
C43 C44 1.391(4) .
C43 C47 1.530(4) .
C44 C45 1.386(4) .
C44 H8 0.9500 .
C45 C46 1.396(3) .
C45 C51 1.547(4) .
C46 H9 0.9500 .
C47 C50 1.504(6) .
C47 C48 1.513(5) .
C47 C49 1.513(5) .
C48 H49 0.9800 .
C48 H50 0.9800 .
C48 H51 0.9800 .
C49 H52 0.9800 .
C49 H53 0.9800 .
C49 H54 0.9800 .
C50 H55 0.9800 .
C50 H56 0.9800 .
C50 H57 0.9800 .
C51 C53 1.455(7) .
C51 C52 1.487(5) .
C51 C54 1.569(7) .
C52 H114 0.9800 .
C52 H115 0.9800 .
C52 H116 0.9800 .
C53 H117 0.9800 .
C53 H118 0.9800 .
C53 H119 0.9800 .
C54 H120 0.9800 .
C54 H121 0.9800 .
C54 H122 0.9800 .
C55 C60 1.386(3) .
C55 C56 1.397(3) .
C56 C57 1.397(3) .
C56 H10 0.9500 .
C57 C58 1.395(4) .
C57 C61 1.538(4) .
C58 C59 1.394(4) .
C58 H11 0.9500 .
C59 C60 1.402(3) .
C59 C65 1.535(4) .
C60 H12 0.9500 .
C61 C62 1.529(4) .
C61 C63 1.532(4) .
C61 C64 1.539(4) .
C62 H67 0.9800 .
C62 H68 0.9800 .
C62 H69 0.9800 .
C63 H70 0.9800 .
C63 H71 0.9800 .
C63 H72 0.9800 .
C64 H73 0.9800 .
C64 H74 0.9800 .
C64 H75 0.9800 .
C65 C79 1.453(13) .
C65 C66 1.513(7) .
C65 C80 1.520(11) .
C65 C68 1.533(6) .
C65 C67 1.578(6) .
C65 C78 1.581(12) .
C66 H76 0.9800 .
C66 H77 0.9800 .
C66 H78 0.9800 .
C67 H79 0.9800 .
C67 H80 0.9800 .
C67 H81 0.9800 .
C68 H82 0.9800 .
C68 H83 0.9800 .
C68 H84 0.9800 .
C69 Cl1 1.752(3) .
C69 Cl3 1.754(3) .
C69 Cl2 1.760(3) .
C69 H112 1.0000 .
C70 Cl4 1.706(12) .
C70 Cl5 1.738(11) .
C70 Cl6 1.761(10) .
C70 H113 1.0000 .
C71 Cl8 1.785(4) .
C71 Cl8 1.786(4) 2
C71 Cl7 1.920(4) .
C71 Cl7 1.920(4) 2
S1 C8 1.727(2) 7
C72 H85 0.9800 .
C72 H86 0.9800 .
C72 H87 0.9800 .
C73 H88 0.9800 .
C73 H89 0.9800 .
C73 H90 0.9800 .
C74 H91 0.9800 .
C74 H92 0.9800 .
C74 H93 0.9800 .
C75 H94 0.9800 .
C75 H95 0.9800 .
C75 H96 0.9800 .
C76 H97 0.9800 .
C76 H98 0.9800 .
C76 H99 0.9800 .
C77 H100 0.9800 .
C77 H101 0.9800 .
C77 H102 0.9800 .
C78 H103 0.9800 .
C78 H104 0.9800 .
C78 H105 0.9800 .
C79 H106 0.9800 .
C79 H107 0.9800 .
C79 H108 0.9800 .
C80 H109 0.9800 .
C80 H110 0.9800 .
C80 H111 0.9800 .

loop_
_geom_torsion_atom_site_label_1
_geom_torsion_atom_site_label_2
_geom_torsion_atom_site_label_3
_geom_torsion_atom_site_label_4
_geom_torsion
_geom_torsion_site_symmetry_1
_geom_torsion_site_symmetry_2
_geom_torsion_site_symmetry_3
_geom_torsion_site_symmetry_4
C9 C1 C2 C3 2.3(3) . . . .
S1 C1 C2 C3 178.93(16) . . . .
C9 C1 C2 C13 -179.1(2) . . . .
S1 C1 C2 C13 -2.5(3) . . . .
C1 C2 C3 C4 2.8(3) . . . .
C13 C2 C3 C4 -175.84(19) . . . .
C1 C2 C3 C27 178.24(19) . . . .
C13 C2 C3 C27 -0.4(3) . . . .
C2 C3 C4 C10 -5.2(3) . . . .
C27 C3 C4 C10 179.14(19) . . . .
C2 C3 C4 S2 168.27(16) . . . .
C27 C3 C4 S2 -7.4(3) . . . .
C11 C5 C6 C7 -5.2(3) . . . .
S2 C5 C6 C7 168.19(16) . . . .
C11 C5 C6 C41 178.4(2) . . . .
S2 C5 C6 C41 -8.3(3) . . . .
C5 C6 C7 C8 6.6(3) . . . .
C41 C6 C7 C8 -177.1(2) . . . .
C5 C6 C7 C55 -170.6(2) . . . .
C41 C6 C7 C55 5.6(3) . . . .
C6 C7 C8 C12 -2.3(3) . . . .
C55 C7 C8 C12 175.0(2) . . . .
C6 C7 C8 S1 173.25(16) . . . 7
C55 C7 C8 S1 -9.5(3) . . . 7
C2 C1 C9 C10 -5.4(3) . . . .
S1 C1 C9 C10 177.92(15) . . . .
C2 C1 C9 C12 174.6(2) . . . 7
S1 C1 C9 C12 -2.1(2) . . . 7
C3 C4 C10 C9 2.0(3) . . . .
S2 C4 C10 C9 -171.52(15) . . . .
C3 C4 C10 C11 179.2(2) . . . .
S2 C4 C10 C11 5.7(2) . . . .
C1 C9 C10 C4 3.0(3) . . . .
C12 C9 C10 C4 -177.0(2) 7 . . .
C1 C9 C10 C11 -173.2(2) . . . .
C12 C9 C10 C11 6.8(4) 7 . . .
C6 C5 C11 C12 -1.4(3) . . . .
S2 C5 C11 C12 -174.75(15) . . . .
C6 C5 C11 C10 176.5(2) . . . .
S2 C5 C11 C10 3.1(2) . . . .
C4 C10 C11 C5 -5.3(2) . . . .
C9 C10 C11 C5 171.0(2) . . . .
C4 C10 C11 C12 171.9(2) . . . .
C9 C10 C11 C12 -11.8(4) . . . .
C7 C8 C12 C11 -4.2(3) . . . .
S1 C8 C12 C11 -179.79(15) 7 . . .
C7 C8 C12 C9 174.9(2) . . . 7
S1 C8 C12 C9 -0.7(2) 7 . . 7
C5 C11 C12 C8 5.6(3) . . . .
C10 C11 C12 C8 -171.5(2) . . . .
C5 C11 C12 C9 -173.2(2) . . . 7
C10 C11 C12 C9 9.6(4) . . . 7
C3 C2 C13 C18 116.8(2) . . . .
C1 C2 C13 C18 -61.8(3) . . . .
C3 C2 C13 C14 -56.5(3) . . . .
C1 C2 C13 C14 125.0(2) . . . .
C18 C13 C14 C15 -1.2(3) . . . .
C2 C13 C14 C15 172.2(2) . . . .
C13 C14 C15 C16 1.1(3) . . . .
C13 C14 C15 C19 -176.8(2) . . . .
C14 C15 C16 C17 -0.7(4) . . . .
C19 C15 C16 C17 177.2(2) . . . .
C15 C16 C17 C18 0.4(4) . . . .
C15 C16 C17 C23 -176.8(2) . . . .
C14 C13 C18 C17 0.9(3) . . . .
C2 C13 C18 C17 -172.4(2) . . . .
C16 C17 C18 C13 -0.5(3) . . . .
C23 C17 C18 C13 176.8(2) . . . .
C14 C15 C19 C76 -167.5(9) . . . .
C16 C15 C19 C76 14.7(9) . . . .
C14 C15 C19 C77 -42.9(12) . . . .
C16 C15 C19 C77 139.3(12) . . . .
C14 C15 C19 C21 123.7(4) . . . .
C16 C15 C19 C21 -54.1(5) . . . .
C14 C15 C19 C20 0.0(5) . . . .
C16 C15 C19 C20 -177.8(4) . . . .
C14 C15 C19 C75 67.2(6) . . . .
C16 C15 C19 C75 -110.6(6) . . . .
C14 C15 C19 C22 -116.5(4) . . . .
C16 C15 C19 C22 65.7(4) . . . .
C16 C17 C23 C25 -6.8(4) . . . .
C18 C17 C23 C25 176.1(2) . . . .
C16 C17 C23 C26 -128.8(3) . . . .
C18 C17 C23 C26 54.1(3) . . . .
C16 C17 C23 C24 112.4(3) . . . .
C18 C17 C23 C24 -64.7(3) . . . .
C2 C3 C27 C32 -64.1(3) . . . .
C4 C3 C27 C32 111.3(2) . . . .
C2 C3 C27 C28 119.3(2) . . . .
C4 C3 C27 C28 -65.3(3) . . . .
C32 C27 C28 C29 -0.5(3) . . . .
C3 C27 C28 C29 176.1(2) . . . .
C27 C28 C29 C30 0.0(4) . . . .
C27 C28 C29 C33 -179.9(2) . . . .
C28 C29 C30 C31 0.0(4) . . . .
C33 C29 C30 C31 179.8(3) . . . .
C29 C30 C31 C32 0.7(4) . . . .
C29 C30 C31 C37 -179.4(3) . . . .
C28 C27 C32 C31 1.2(3) . . . .
C3 C27 C32 C31 -175.4(2) . . . .
C30 C31 C32 C27 -1.2(4) . . . .
C37 C31 C32 C27 178.8(2) . . . .
C28 C29 C33 C35 127.1(3) . . . .
C30 C29 C33 C35 -52.8(3) . . . .
C28 C29 C33 C34 6.0(4) . . . .
C30 C29 C33 C34 -173.8(3) . . . .
C28 C29 C33 C36 -113.7(3) . . . .
C30 C29 C33 C36 66.5(3) . . . .
C30 C31 C37 C73 -27.2(10) . . . .
C32 C31 C37 C73 152.8(10) . . . .
C30 C31 C37 C40 133.0(5) . . . .
C32 C31 C37 C40 -47.1(5) . . . .
C30 C31 C37 C72 -169.9(7) . . . .
C32 C31 C37 C72 10.1(8) . . . .
C30 C31 C37 C38 7.4(5) . . . .
C32 C31 C37 C38 -172.6(4) . . . .
C30 C31 C37 C39 -106.8(4) . . . .
C32 C31 C37 C39 73.1(4) . . . .
C30 C31 C37 C74 82.8(6) . . . .
C32 C31 C37 C74 -97.2(6) . . . .
C7 C6 C41 C42 -66.0(3) . . . .
C5 C6 C41 C42 110.2(2) . . . .
C7 C6 C41 C46 116.4(3) . . . .
C5 C6 C41 C46 -67.4(3) . . . .
C46 C41 C42 C43 0.1(3) . . . .
C6 C41 C42 C43 -177.6(2) . . . .
C41 C42 C43 C44 0.1(4) . . . .
C41 C42 C43 C47 179.1(2) . . . .
C42 C43 C44 C45 0.2(4) . . . .
C47 C43 C44 C45 -178.8(3) . . . .
C43 C44 C45 C46 -0.7(4) . . . .
C43 C44 C45 C51 178.9(3) . . . .
C42 C41 C46 C45 -0.5(4) . . . .
C6 C41 C46 C45 177.1(2) . . . .
C44 C45 C46 C41 0.8(4) . . . .
C51 C45 C46 C41 -178.8(3) . . . .
C44 C43 C47 C50 104.6(5) . . . .
C42 C43 C47 C50 -74.4(5) . . . .
C44 C43 C47 C48 -131.2(4) . . . .
C42 C43 C47 C48 49.8(4) . . . .
C44 C43 C47 C49 -12.7(4) . . . .
C42 C43 C47 C49 168.3(3) . . . .
C44 C45 C51 C53 -120.2(5) . . . .
C46 C45 C51 C53 59.3(6) . . . .
C44 C45 C51 C52 11.1(6) . . . .
C46 C45 C51 C52 -169.3(4) . . . .
C44 C45 C51 C54 126.8(4) . . . .
C46 C45 C51 C54 -53.6(5) . . . .
C6 C7 C55 C60 -59.5(3) . . . .
C8 C7 C55 C60 123.4(2) . . . .
C6 C7 C55 C56 112.8(2) . . . .
C8 C7 C55 C56 -64.3(3) . . . .
C60 C55 C56 C57 1.8(3) . . . .
C7 C55 C56 C57 -170.6(2) . . . .
C55 C56 C57 C58 -0.3(3) . . . .
C55 C56 C57 C61 176.6(2) . . . .
C56 C57 C58 C59 -1.4(4) . . . .
C61 C57 C58 C59 -178.4(2) . . . .
C57 C58 C59 C60 1.6(4) . . . .
C57 C58 C59 C65 179.0(2) . . . .
C56 C55 C60 C59 -1.6(3) . . . .
C7 C55 C60 C59 170.6(2) . . . .
C58 C59 C60 C55 -0.1(4) . . . .
C65 C59 C60 C55 -177.5(2) . . . .
C58 C57 C61 C62 -171.1(2) . . . .
C56 C57 C61 C62 12.0(3) . . . .
C58 C57 C61 C63 -50.3(3) . . . .
C56 C57 C61 C63 132.8(3) . . . .
C58 C57 C61 C64 69.4(3) . . . .
C56 C57 C61 C64 -107.4(3) . . . .
C58 C59 C65 C79 -118.4(10) . . . .
C60 C59 C65 C79 58.9(10) . . . .
C58 C59 C65 C66 51.6(7) . . . .
C60 C59 C65 C66 -131.1(6) . . . .
C58 C59 C65 C80 11.4(8) . . . .
C60 C59 C65 C80 -171.3(7) . . . .
C58 C59 C65 C68 175.8(3) . . . .
C60 C59 C65 C68 -6.9(4) . . . .
C58 C59 C65 C67 -67.6(4) . . . .
C60 C59 C65 C67 109.7(4) . . . .
C58 C59 C65 C78 124.6(7) . . . .
C60 C59 C65 C78 -58.2(7) . . . .
C2 C1 S1 C8 -174.89(18) . . . 7
C9 C1 S1 C8 2.13(17) . . . 7
C3 C4 S2 C5 -177.63(17) . . . .
C10 C4 S2 C5 -3.39(17) . . . .
C6 C5 S2 C4 -174.14(18) . . . .
C11 C5 S2 C4 0.01(17) . . . .
